data_7245084
loop_
_publ_author_name
'Mine, Kosuke'
'Yamaguchi, Masayuki'
'Murakawa, Hiroshi'
'Hanasaki, Noriaki'
'Matsuda, Masaki'

_publ_section_title
;
 A large negative magnetoresistance effect in semiconducting crystals
 composed of an octahedrally ligated phthalocyanine complex with high-spin
 manganese(iii)
;
_journal_issue 28
_journal_name_full 'RSC Advances'
_journal_page_first 17944
_journal_page_last 17949
_journal_paper_doi 10.1039/D2RA00188H
_journal_volume 12
_journal_year 2022
_chemical_formula_moiety '2(C32 H16 Cl2 Mn N8), C24 H20 P'
_chemical_formula_sum 'C88 H52 Cl4 Mn2 N16 P'
_chemical_formula_weight 1616.10
_space_group_crystal_system tetragonal
_space_group_IT_number 86
_space_group_name_Hall '-P 4bc'
_space_group_name_H-M_alt 'P 42/n :2'
_atom_sites_solution_hydrogens geom
_atom_sites_solution_primary dual
_audit_creation_date 2021-11-05
_audit_creation_method
;
Olex2 1.3
(compiled 2020.11.12 svn.r5f609507 for OlexSys, GUI svn.r6408)
;
_audit_update_record
;
2021-12-20 deposited with the CCDC.	2022-06-13 downloaded from the CCDC.
;
_cell_angle_alpha 90
_cell_angle_beta 90
_cell_angle_gamma 90
_cell_formula_units_Z 2
_cell_length_a 21.6778(4)
_cell_length_b 21.6778(4)
_cell_length_c 7.4426(2)
_cell_measurement_reflns_used 7884
_cell_measurement_temperature 293(2)
_cell_measurement_theta_max 26.8990
_cell_measurement_theta_min 1.8750
_cell_volume 3497.48(13)
_computing_cell_refinement 'CrysAlisPro 1.171.40.53 (Rigaku OD, 2019)'
_computing_data_collection 'CrysAlisPro 1.171.40.53 (Rigaku OD, 2019)'
_computing_data_reduction 'CrysAlisPro 1.171.40.53 (Rigaku OD, 2019)'
_computing_molecular_graphics 'Olex2 1.3 (Dolomanov et al., 2009)'
_computing_publication_material 'Olex2 1.3 (Dolomanov et al., 2009)'
_computing_structure_refinement 'SHELXL 2018/1 (Sheldrick, 2015)'
_computing_structure_solution 'SHELXT 2014/5 (Sheldrick, 2014)'
_diffrn_ambient_temperature 293(2)
_diffrn_detector 'CCD plate'
_diffrn_detector_area_resol_mean 10.0000
_diffrn_detector_type HyPix3000
_diffrn_measured_fraction_theta_full 0.999
_diffrn_measured_fraction_theta_max 0.949
_diffrn_measurement_details
;
List of Runs (angles in degrees, time in seconds):

  # Type    Start    End  Width  t~exp~   \w     \q     \k     \f   Frames
#--------------------------------------------------------------------------
  1  \w    -19.00   7.00   0.50  175.00    --   10.13  -5.00-134.00   52
  2  \w     27.00  62.00   0.50  175.00    --   10.13-133.00 177.00   70
  3  \w    -63.00 -37.00   0.50  175.00    --   10.13  -5.00-134.00   52
  4  \w     -1.00  71.00   0.50  175.00    --   10.13  37.00-120.00  144
  5  \w    -37.00  -8.00   0.50  175.00    --   10.13 124.00-156.05   58
  6  \w    -80.00  -2.00   0.50  175.00    --  -10.21 -19.00  90.00  156
  7  \w    -70.00 -45.00   0.50  175.00    --  -10.21 144.00 -30.00   50
;
_diffrn_measurement_device 'four-circle diffractometer'
_diffrn_measurement_device_type 'SuperNova, Single source at offset/far, HyPix3000'
_diffrn_measurement_method '\w scans'
_diffrn_orient_matrix_type 'CrysAlisPro convention (1999,Acta A55,543-557)'
_diffrn_orient_matrix_UB_11 -0.0173790000
_diffrn_orient_matrix_UB_12 -0.0276914000
_diffrn_orient_matrix_UB_13 -0.0042644000
_diffrn_orient_matrix_UB_21 0.0276484000
_diffrn_orient_matrix_UB_22 -0.0174311000
_diffrn_orient_matrix_UB_23 0.0045004000
_diffrn_orient_matrix_UB_31 -0.0020908000
_diffrn_orient_matrix_UB_32 -0.0004190000
_diffrn_orient_matrix_UB_33 0.0950807000
_diffrn_radiation_monochromator mirror
_diffrn_radiation_probe x-ray
_diffrn_radiation_type 'Mo K\a'
_diffrn_radiation_wavelength 0.71073
_diffrn_reflns_av_R_equivalents 0.0360
_diffrn_reflns_av_unetI/netI 0.0440
_diffrn_reflns_Laue_measured_fraction_full 0.999
_diffrn_reflns_Laue_measured_fraction_max 0.949
_diffrn_reflns_limit_h_max 20
_diffrn_reflns_limit_h_min -27
_diffrn_reflns_limit_k_max 26
_diffrn_reflns_limit_k_min -27
_diffrn_reflns_limit_l_max 8
_diffrn_reflns_limit_l_min -9
_diffrn_reflns_number 17320
_diffrn_reflns_point_group_measured_fraction_full 0.999
_diffrn_reflns_point_group_measured_fraction_max 0.949
_diffrn_reflns_theta_full 25.242
_diffrn_reflns_theta_max 27.124
_diffrn_reflns_theta_min 1.879
_diffrn_source 'micro-focus sealed X-ray tube'
_diffrn_source_type 'SuperNova (Mo) X-ray Source'
_exptl_absorpt_coefficient_mu 0.602
_exptl_absorpt_correction_T_max 1.00000
_exptl_absorpt_correction_T_min 0.83284
_exptl_absorpt_correction_type multi-scan
_exptl_absorpt_process_details
;
CrysAlisPro 1.171.40.53 (Rigaku Oxford Diffraction, 2019)
Empirical absorption correction using spherical harmonics,
 implemented in SCALE3 ABSPACK scaling algorithm.
;
_exptl_crystal_colour Black
_exptl_crystal_density_diffrn 1.535
_exptl_crystal_description needle
_exptl_crystal_F_000 1650
_exptl_crystal_size_max 0.25
_exptl_crystal_size_mid 0.05
_exptl_crystal_size_min 0.05
_refine_diff_density_max 0.307
_refine_diff_density_min -0.453
_refine_diff_density_rms 0.055
_refine_ls_extinction_method none
_refine_ls_goodness_of_fit_ref 0.931
_refine_ls_hydrogen_treatment constr
_refine_ls_matrix_type full
_refine_ls_number_parameters 252
_refine_ls_number_reflns 3679
_refine_ls_number_restraints 0
_refine_ls_restrained_S_all 0.931
_refine_ls_R_factor_all 0.0715
_refine_ls_R_factor_gt 0.0420
_refine_ls_shift/su_max 0.000
_refine_ls_shift/su_mean 0.000
_refine_ls_structure_factor_coef Fsqd
_refine_ls_weighting_details 'w=1/[\s^2^(Fo^2^)+(0.1000P)^2^] where P=(Fo^2^+2Fc^2^)/3'
_refine_ls_weighting_scheme calc
_refine_ls_wR_factor_gt 0.1213
_refine_ls_wR_factor_ref 0.1402
_reflns_Friedel_coverage 0.000
_reflns_number_gt 2564
_reflns_number_total 3679
_reflns_threshold_expression 'I > 2\s(I)'
_cod_data_source_file d2ra00188h1.cif
_cod_data_source_block MnPcCl2
_cod_original_cell_volume 3497.48(16)
_cod_original_sg_symbol_H-M 'P 42/n'
_cod_database_code 7245084
_shelx_shelxl_version_number 2018/1
_chemical_oxdiff_formula C88H52N16Cl4Mn2P1
_shelx_space_group_comment
;
The symmetry employed for this shelxl refinement is uniquely defined
by the following loop, which should always be used as a source of
symmetry information in preference to the above space-group names.
They are only intended as comments.
;
_reflns_odcompleteness_completeness 99.67
_reflns_odcompleteness_iscentric 1
_reflns_odcompleteness_theta 26.32
_olex2_refinement_description
;
1. Fixed Uiso
 At 1.2 times of:
  All C(H) groups
2.a Aromatic/amide H refined with riding coordinates:
 C4(H4), C5(H5), C6(H6), C7(H7), C12(H12), C13(H13), C14(H14), C15(H15),
 C18(H18), C19(H19), C20(H20), C21(H21), C22(H22)
;
_olex2_submission_special_instructions 'No special instructions were received'
_oxdiff_exptl_absorpt_empirical_details
;
Empirical correction (ABSPACK) includes:
- Absorption correction using spherical harmonics
- Frame scaling
;
_oxdiff_exptl_absorpt_empirical_full_max 1.237
_oxdiff_exptl_absorpt_empirical_full_min 0.880

loop_
_space_group_symop_operation_xyz
'x, y, z'
'-x+1/2, -y+1/2, z'
'-y, x+1/2, z+1/2'
'y+1/2, -x, z+1/2'
'-x, -y, -z'
'x-1/2, y-1/2, -z'
'y, -x-1/2, -z-1/2'
'-y-1/2, x, -z-1/2'

loop_
_atom_site_label
_atom_site_type_symbol
_atom_site_fract_x
_atom_site_fract_y
_atom_site_fract_z
_atom_site_U_iso_or_equiv
_atom_site_adp_type
_atom_site_occupancy
_atom_site_site_symmetry_order
_atom_site_calc_flag
_atom_site_refinement_flags_posn
_atom_site_refinement_flags_adp
_atom_site_refinement_flags_occupancy
_atom_site_disorder_assembly
_atom_site_disorder_group
Mn1 Mn 0.500000 0.500000 0.000000 0.02934(18) Uani 1 2 d S . P . .
Cl1 Cl 0.40168(3) 0.44264(3) 0.09322(10) 0.0460(2) Uani 1 1 d . . . . .
N1 N 0.55222(9) 0.45691(9) 0.1751(3) 0.0286(5) Uani 1 1 d . . . . .
N2 N 0.48774(9) 0.56819(9) 0.1708(3) 0.0294(5) Uani 1 1 d . . . . .
N3 N 0.55607(10) 0.53458(9) 0.4085(3) 0.0315(5) Uani 1 1 d . . . . .
N4 N 0.42347(10) 0.63571(9) -0.0075(2) 0.0299(5) Uani 1 1 d . . . . .
C1 C 0.41907(11) 0.59854(11) -0.1482(3) 0.0273(5) Uani 1 1 d . . . . .
C2 C 0.45640(11) 0.62146(11) 0.1357(3) 0.0277(5) Uani 1 1 d . . . . .
C3 C 0.46606(11) 0.66455(11) 0.2842(3) 0.0275(5) Uani 1 1 d . . . . .
C4 C 0.44728(11) 0.72461(12) 0.3105(3) 0.0332(6) Uani 1 1 d . . . . .
H4 H 0.421752 0.744505 0.228522 0.040 Uiso 1 1 calc R U . . .
C5 C 0.46811(13) 0.75426(12) 0.4649(3) 0.0372(6) Uani 1 1 d . . . . .
H5 H 0.456806 0.794991 0.486157 0.045 Uiso 1 1 calc R U . . .
C6 C 0.50536(13) 0.72398(13) 0.5869(3) 0.0398(7) Uani 1 1 d . . . . .
H6 H 0.518252 0.744839 0.689474 0.048 Uiso 1 1 calc R U . . .
C7 C 0.52397(12) 0.66395(12) 0.5616(3) 0.0340(6) Uani 1 1 d . . . . .
H7 H 0.548576 0.643774 0.645379 0.041 Uiso 1 1 calc R U . . .
C8 C 0.50448(11) 0.63478(11) 0.4057(3) 0.0283(5) Uani 1 1 d . . . . .
C9 C 0.51797(11) 0.57419(11) 0.3323(3) 0.0268(5) Uani 1 1 d . . . . .
C10 C 0.57167(11) 0.48083(11) 0.3357(3) 0.0275(5) Uani 1 1 d . . . . .
C11 C 0.61511(11) 0.43844(11) 0.4180(3) 0.0285(5) Uani 1 1 d . . . . .
C12 C 0.64779(12) 0.44068(13) 0.5786(3) 0.0354(6) Uani 1 1 d . . . . .
H12 H 0.644824 0.474301 0.655732 0.043 Uiso 1 1 calc R U . . .
C13 C 0.68453(13) 0.39113(13) 0.6180(4) 0.0415(7) Uani 1 1 d . . . . .
H13 H 0.706874 0.391262 0.724642 0.050 Uiso 1 1 calc R U . . .
C14 C 0.68957(13) 0.34066(13) 0.5038(3) 0.0410(7) Uani 1 1 d . . . . .
H14 H 0.714573 0.307628 0.536299 0.049 Uiso 1 1 calc R U . . .
C15 C 0.65784(12) 0.33886(12) 0.3424(3) 0.0336(6) Uani 1 1 d . . . . .
H15 H 0.661653 0.305515 0.264557 0.040 Uiso 1 1 calc R U . . .
C16 C 0.62052(11) 0.38815(11) 0.3013(3) 0.0270(5) Uani 1 1 d . . . . .
P1 P 0.750000 0.750000 0.750000 0.0312(3) Uani 1 4 d S T P . .
C17 C 0.73600(12) 0.68596(12) 0.6053(3) 0.0345(6) Uani 1 1 d . . . . .
C18 C 0.68659(14) 0.68983(15) 0.4849(4) 0.0472(8) Uani 1 1 d . . . . .
H18 H 0.660753 0.724073 0.486973 0.057 Uiso 1 1 calc R U . . .
C19 C 0.67608(16) 0.64303(16) 0.3633(4) 0.0563(8) Uani 1 1 d . . . . .
H19 H 0.643201 0.645593 0.283403 0.068 Uiso 1 1 calc R U . . .
C20 C 0.71426(18) 0.59280(15) 0.3608(4) 0.0620(10) Uani 1 1 d . . . . .
H20 H 0.706707 0.560790 0.280594 0.074 Uiso 1 1 calc R U . . .
C21 C 0.76360(19) 0.58929(15) 0.4757(4) 0.0657(10) Uani 1 1 d . . . . .
H21 H 0.789551 0.555153 0.471869 0.079 Uiso 1 1 calc R U . . .
C22 C 0.77501(15) 0.63629(13) 0.5974(4) 0.0485(8) Uani 1 1 d . . . . .
H22 H 0.808992 0.634133 0.673419 0.058 Uiso 1 1 calc R U . . .

loop_
_atom_site_aniso_label
_atom_site_aniso_U_11
_atom_site_aniso_U_22
_atom_site_aniso_U_33
_atom_site_aniso_U_23
_atom_site_aniso_U_13
_atom_site_aniso_U_12
Mn1 0.0370(3) 0.0266(3) 0.0244(3) -0.0053(2) -0.0065(2) 0.0065(2)
Cl1 0.0439(4) 0.0441(4) 0.0499(5) -0.0013(3) 0.0026(3) -0.0033(3)
N1 0.0324(11) 0.0282(11) 0.0253(10) -0.0036(9) -0.0037(9) 0.0004(9)
N2 0.0322(11) 0.0281(11) 0.0278(10) -0.0031(9) -0.0036(9) 0.0028(9)
N3 0.0364(12) 0.0294(11) 0.0287(11) -0.0016(9) -0.0018(9) 0.0032(9)
N4 0.0325(12) 0.0288(11) 0.0285(11) -0.0042(9) -0.0047(9) 0.0017(9)
C1 0.0297(13) 0.0265(12) 0.0258(12) -0.0009(10) 0.0005(10) -0.0008(10)
C2 0.0297(13) 0.0262(13) 0.0271(12) -0.0027(10) -0.0001(10) 0.0022(10)
C3 0.0288(13) 0.0295(13) 0.0241(12) -0.0050(10) 0.0010(10) -0.0012(10)
C4 0.0362(14) 0.0320(14) 0.0314(13) -0.0031(11) -0.0017(11) 0.0053(11)
C5 0.0448(16) 0.0297(14) 0.0371(14) -0.0093(12) 0.0014(13) 0.0046(12)
C6 0.0450(16) 0.0402(16) 0.0341(14) -0.0142(12) -0.0015(12) -0.0023(13)
C7 0.0361(15) 0.0363(15) 0.0294(12) -0.0049(11) -0.0041(11) 0.0001(12)
C8 0.0278(13) 0.0287(13) 0.0284(13) -0.0021(10) -0.0005(10) -0.0013(10)
C9 0.0267(12) 0.0285(13) 0.0253(11) -0.0040(10) -0.0012(10) -0.0012(10)
C10 0.0305(13) 0.0276(13) 0.0244(12) -0.0025(10) -0.0018(10) 0.0009(10)
C11 0.0268(13) 0.0299(13) 0.0287(12) -0.0019(11) 0.0013(10) -0.0035(10)
C12 0.0349(15) 0.0407(15) 0.0307(14) -0.0063(12) -0.0055(12) 0.0004(12)
C13 0.0366(15) 0.0522(18) 0.0356(14) -0.0018(13) -0.0129(12) 0.0058(13)
C14 0.0401(16) 0.0367(16) 0.0461(16) 0.0004(13) -0.0113(13) 0.0069(13)
C15 0.0350(14) 0.0310(13) 0.0346(13) -0.0053(11) -0.0058(12) 0.0013(11)
C16 0.0251(12) 0.0281(13) 0.0279(12) 0.0000(10) -0.0024(10) -0.0025(10)
P1 0.0291(4) 0.0291(4) 0.0354(7) 0.000 0.000 0.000
C17 0.0362(14) 0.0291(13) 0.0381(14) 0.0007(11) 0.0036(12) -0.0026(12)
C18 0.0451(18) 0.0464(18) 0.0500(18) -0.0100(14) -0.0046(14) 0.0040(14)
C19 0.056(2) 0.064(2) 0.0493(18) -0.0107(16) -0.0050(16) -0.0160(17)
C20 0.091(3) 0.0452(19) 0.0496(19) -0.0176(16) 0.0086(19) -0.0106(19)
C21 0.101(3) 0.0427(19) 0.054(2) -0.0103(16) 0.004(2) 0.0222(19)
C22 0.063(2) 0.0419(17) 0.0405(16) 0.0015(14) -0.0009(14) 0.0116(15)

loop_
_atom_type_symbol
_atom_type_description
_atom_type_scat_dispersion_real
_atom_type_scat_dispersion_imag
_atom_type_scat_source
C C 0.0033 0.0016 'International Tables Vol C Tables 4.2.6.8 and 6.1.1.4'
H H 0.0000 0.0000 'International Tables Vol C Tables 4.2.6.8 and 6.1.1.4'
N N 0.0061 0.0033 'International Tables Vol C Tables 4.2.6.8 and 6.1.1.4'
P P 0.1023 0.0942 'International Tables Vol C Tables 4.2.6.8 and 6.1.1.4'
Cl Cl 0.1484 0.1585 'International Tables Vol C Tables 4.2.6.8 and 6.1.1.4'
Mn Mn 0.3368 0.7283 'International Tables Vol C Tables 4.2.6.8 and 6.1.1.4'

loop_
_geom_angle_atom_site_label_1
_geom_angle_atom_site_label_2
_geom_angle_atom_site_label_3
_geom_angle
_geom_angle_site_symmetry_1
_geom_angle_site_symmetry_3
_geom_angle_publ_flag
Cl1 Mn1 Cl1 180.0 . 5_665 ?
N1 Mn1 Cl1 93.96(6) 5_665 5_665 ?
N1 Mn1 Cl1 86.04(6) 5_665 . ?
N1 Mn1 Cl1 93.96(6) . . ?
N1 Mn1 Cl1 86.04(6) . 5_665 ?
N1 Mn1 N1 180.0 5_665 . ?
N1 Mn1 N2 89.62(8) . 5_665 ?
N1 Mn1 N2 90.38(8) . . ?
N1 Mn1 N2 90.38(8) 5_665 5_665 ?
N1 Mn1 N2 89.62(8) 5_665 . ?
N2 Mn1 Cl1 94.43(6) 5_665 5_665 ?
N2 Mn1 Cl1 85.57(6) 5_665 . ?
N2 Mn1 Cl1 94.43(6) . . ?
N2 Mn1 Cl1 85.57(6) . 5_665 ?
N2 Mn1 N2 180.0 5_665 . ?
C1 N1 Mn1 125.68(15) 5_665 . ?
C1 N1 C10 108.67(19) 5_665 . ?
C10 N1 Mn1 125.24(16) . . ?
C2 N2 Mn1 125.41(15) . . ?
C2 N2 C9 108.92(19) . . ?
C9 N2 Mn1 124.84(15) . . ?
C9 N3 C10 123.7(2) . . ?
C2 N4 C1 122.3(2) . . ?
N1 C1 C16 109.14(19) 5_665 5_665 ?
N4 C1 N1 128.1(2) . 5_665 ?
N4 C1 C16 122.7(2) . 5_665 ?
N2 C2 C3 109.0(2) . . ?
N4 C2 N2 128.4(2) . . ?
N4 C2 C3 122.6(2) . . ?
C4 C3 C2 132.0(2) . . ?
C4 C3 C8 121.6(2) . . ?
C8 C3 C2 106.3(2) . . ?
C3 C4 H4 121.4 . . ?
C3 C4 C5 117.2(2) . . ?
C5 C4 H4 121.4 . . ?
C4 C5 H5 119.6 . . ?
C6 C5 C4 120.9(2) . . ?
C6 C5 H5 119.6 . . ?
C5 C6 H6 119.0 . . ?
C7 C6 C5 122.1(2) . . ?
C7 C6 H6 119.0 . . ?
C6 C7 H7 121.4 . . ?
C6 C7 C8 117.2(2) . . ?
C8 C7 H7 121.4 . . ?
C3 C8 C7 121.0(2) . . ?
C3 C8 C9 107.2(2) . . ?
C7 C8 C9 131.7(2) . . ?
N2 C9 C8 108.6(2) . . ?
N3 C9 N2 127.8(2) . . ?
N3 C9 C8 123.6(2) . . ?
N1 C10 C11 109.2(2) . . ?
N3 C10 N1 127.6(2) . . ?
N3 C10 C11 123.2(2) . . ?
C12 C11 C10 132.2(2) . . ?
C12 C11 C16 121.2(2) . . ?
C16 C11 C10 106.6(2) . . ?
C11 C12 H12 121.5 . . ?
C13 C12 C11 116.9(2) . . ?
C13 C12 H12 121.5 . . ?
C12 C13 H13 118.9 . . ?
C12 C13 C14 122.2(2) . . ?
C14 C13 H13 118.9 . . ?
C13 C14 H14 119.6 . . ?
C15 C14 C13 120.9(3) . . ?
C15 C14 H14 119.6 . . ?
C14 C15 H15 121.2 . . ?
C16 C15 C14 117.6(2) . . ?
C16 C15 H15 121.2 . . ?
C11 C16 C1 106.4(2) . 5_665 ?
C15 C16 C1 132.5(2) . 5_665 ?
C15 C16 C11 121.1(2) . . ?
C17 P1 C17 111.40(8) 7_577 2_665 ?
C17 P1 C17 111.40(8) 8_757 . ?
C17 P1 C17 111.40(8) 7_577 . ?
C17 P1 C17 111.40(8) 8_757 2_665 ?
C17 P1 C17 105.67(16) 2_665 . ?
C17 P1 C17 105.67(16) 8_757 7_577 ?
C18 C17 P1 118.1(2) . . ?
C22 C17 P1 122.2(2) . . ?
C22 C17 C18 119.5(3) . . ?
C17 C18 H18 119.9 . . ?
C19 C18 C17 120.2(3) . . ?
C19 C18 H18 119.9 . . ?
C18 C19 H19 120.2 . . ?
C20 C19 C18 119.7(3) . . ?
C20 C19 H19 120.2 . . ?
C19 C20 H20 119.7 . . ?
C19 C20 C21 120.5(3) . . ?
C21 C20 H20 119.7 . . ?
C20 C21 H21 119.8 . . ?
C20 C21 C22 120.4(3) . . ?
C22 C21 H21 119.8 . . ?
C17 C22 C21 119.7(3) . . ?
C17 C22 H22 120.1 . . ?
C21 C22 H22 120.1 . . ?

loop_
_geom_bond_atom_site_label_1
_geom_bond_atom_site_label_2
_geom_bond_distance
_geom_bond_site_symmetry_2
_geom_bond_publ_flag
Mn1 Cl1 2.5632(7) 5_665 ?
Mn1 Cl1 2.5632(7) . ?
Mn1 N1 1.9624(19) 5_665 ?
Mn1 N1 1.9625(19) . ?
Mn1 N2 1.9675(19) . ?
Mn1 N2 1.9675(19) 5_665 ?
N1 C1 1.368(3) 5_665 ?
N1 C10 1.370(3) . ?
N2 C2 1.365(3) . ?
N2 C9 1.375(3) . ?
N3 C9 1.320(3) . ?
N3 C10 1.329(3) . ?
N4 C1 1.325(3) . ?
N4 C2 1.319(3) . ?
C1 C16 1.456(3) 5_665 ?
C2 C3 1.462(3) . ?
C3 C4 1.378(3) . ?
C3 C8 1.388(3) . ?
C4 H4 0.9300 . ?
C4 C5 1.392(3) . ?
C5 H5 0.9300 . ?
C5 C6 1.381(4) . ?
C6 H6 0.9300 . ?
C6 C7 1.375(4) . ?
C7 H7 0.9300 . ?
C7 C8 1.387(3) . ?
C8 C9 1.452(3) . ?
C10 C11 1.451(3) . ?
C11 C12 1.390(3) . ?
C11 C16 1.399(3) . ?
C12 H12 0.9300 . ?
C12 C13 1.369(4) . ?
C13 H13 0.9300 . ?
C13 C14 1.389(4) . ?
C14 H14 0.9300 . ?
C14 C15 1.385(3) . ?
C15 H15 0.9300 . ?
C15 C16 1.374(3) . ?
P1 C17 1.783(3) 8_757 ?
P1 C17 1.783(3) . ?
P1 C17 1.783(3) 2_665 ?
P1 C17 1.783(3) 7_577 ?
C17 C18 1.399(4) . ?
C17 C22 1.370(4) . ?
C18 H18 0.9300 . ?
C18 C19 1.379(4) . ?
C19 H19 0.9300 . ?
C19 C20 1.368(5) . ?
C20 H20 0.9300 . ?
C20 C21 1.371(5) . ?
C21 H21 0.9300 . ?
C21 C22 1.386(4) . ?
C22 H22 0.9300 . ?

loop_
_geom_torsion_atom_site_label_1
_geom_torsion_atom_site_label_2
_geom_torsion_atom_site_label_3
_geom_torsion_atom_site_label_4
_geom_torsion
_geom_torsion_site_symmetry_1
_geom_torsion_site_symmetry_2
_geom_torsion_site_symmetry_3
_geom_torsion_site_symmetry_4
_geom_torsion_publ_flag
Mn1 N1 C10 N3 5.0(4) . . . . ?
Mn1 N1 C10 C11 -173.36(15) . . . . ?
Mn1 N2 C2 N4 7.4(4) . . . . ?
Mn1 N2 C2 C3 -170.71(16) . . . . ?
Mn1 N2 C9 N3 -5.7(3) . . . . ?
Mn1 N2 C9 C8 170.70(16) . . . . ?
N1 C10 C11 C12 -180.0(3) . . . . ?
N1 C10 C11 C16 -0.4(3) . . . . ?
N2 C2 C3 C4 176.6(3) . . . . ?
N2 C2 C3 C8 0.6(3) . . . . ?
N3 C10 C11 C12 1.6(4) . . . . ?
N3 C10 C11 C16 -178.9(2) . . . . ?
N4 C2 C3 C4 -1.7(4) . . . . ?
N4 C2 C3 C8 -177.7(2) . . . . ?
C1 N1 C10 N3 178.0(2) 5_665 . . . ?
C1 N1 C10 C11 -0.3(3) 5_665 . . . ?
C1 N4 C2 N2 -3.6(4) . . . . ?
C1 N4 C2 C3 174.2(2) . . . . ?
C2 N2 C9 N3 -175.7(2) . . . . ?
C2 N2 C9 C8 0.7(3) . . . . ?
C2 N4 C1 N1 -2.9(4) . . . 5_665 ?
C2 N4 C1 C16 175.6(2) . . . 5_665 ?
C2 C3 C4 C5 -175.9(2) . . . . ?
C2 C3 C8 C7 178.5(2) . . . . ?
C2 C3 C8 C9 -0.1(3) . . . . ?
C3 C4 C5 C6 -0.9(4) . . . . ?
C3 C8 C9 N2 -0.3(3) . . . . ?
C3 C8 C9 N3 176.2(2) . . . . ?
C4 C3 C8 C7 2.0(4) . . . . ?
C4 C3 C8 C9 -176.6(2) . . . . ?
C4 C5 C6 C7 0.6(4) . . . . ?
C5 C6 C7 C8 0.9(4) . . . . ?
C6 C7 C8 C3 -2.2(4) . . . . ?
C6 C7 C8 C9 176.0(3) . . . . ?
C7 C8 C9 N2 -178.8(3) . . . . ?
C7 C8 C9 N3 -2.2(4) . . . . ?
C8 C3 C4 C5 -0.4(4) . . . . ?
C9 N2 C2 N4 177.3(2) . . . . ?
C9 N2 C2 C3 -0.8(3) . . . . ?
C9 N3 C10 N1 -0.1(4) . . . . ?
C9 N3 C10 C11 178.0(2) . . . . ?
C10 N3 C9 N2 0.5(4) . . . . ?
C10 N3 C9 C8 -175.3(2) . . . . ?
C10 C11 C12 C13 178.5(2) . . . . ?
C10 C11 C16 C1 1.0(3) . . . 5_665 ?
C10 C11 C16 C15 -178.9(2) . . . . ?
C11 C12 C13 C14 0.2(4) . . . . ?
C12 C11 C16 C1 -179.4(2) . . . 5_665 ?
C12 C11 C16 C15 0.7(4) . . . . ?
C12 C13 C14 C15 0.9(4) . . . . ?
C13 C14 C15 C16 -1.2(4) . . . . ?
C14 C15 C16 C1 -179.4(3) . . . 5_665 ?
C14 C15 C16 C11 0.4(4) . . . . ?
C16 C11 C12 C13 -1.0(4) . . . . ?
P1 C17 C18 C19 176.3(2) . . . . ?
P1 C17 C22 C21 -176.6(2) . . . . ?
C17 P1 C17 C18 -59.6(2) 2_665 . . . ?
C17 P1 C17 C18 61.56(17) 7_577 . . . ?
C17 P1 C17 C18 179.3(2) 8_757 . . . ?
C17 P1 C17 C22 -124.4(3) 7_577 . . . ?
C17 P1 C17 C22 -6.7(2) 8_757 . . . ?
C17 P1 C17 C22 114.4(3) 2_665 . . . ?
C17 C18 C19 C20 -0.1(5) . . . . ?
C18 C17 C22 C21 -2.7(4) . . . . ?
C18 C19 C20 C21 -1.4(5) . . . . ?
C19 C20 C21 C22 0.8(5) . . . . ?
C20 C21 C22 C17 1.3(5) . . . . ?
C22 C17 C18 C19 2.1(4) . . . . ?
